data_7239730
loop_
_publ_author_name
'Appiagyei, Benjamin'
'Bhatia, Souful'
'Keeney, Gabriela L.'
'Dolmetsch, Troy'
'Jackson, James E.'

_publ_section_title
;
 Electroactivated alkylation of amines with alcohols via both direct and
 indirect borrowing hydrogen mechanisms
;
_journal_issue 3
_journal_name_full 'Green Chemistry'
_journal_page_first 860
_journal_page_last 869
_journal_paper_doi 10.1039/C9GC03747K
_journal_volume 22
_journal_year 2020
_chemical_formula_moiety 'C6 H2 N3 O7, C11 H22 N'
_chemical_formula_sum 'C17 H24 N4 O7'
_chemical_formula_weight 396.40
_space_group_crystal_system monoclinic
_space_group_IT_number 14
_space_group_name_Hall '-P 2ybc'
_space_group_name_H-M_alt 'P 1 21/c 1'
_atom_sites_solution_hydrogens mixed
_atom_sites_solution_primary dual
_audit_block_doi 10.5517/ccdc.csd.cc2254dt
_audit_creation_date 2019-04-22
_audit_creation_method
;
Olex2 1.2
(compiled 2018.05.29 svn.r3508 for OlexSys, GUI svn.r5506)
;
_audit_update_record
;
2019-04-22 deposited with the CCDC.	2019-12-30 downloaded from the CCDC.
;
_cell_angle_alpha 90
_cell_angle_beta 96.825(4)
_cell_angle_gamma 90
_cell_formula_units_Z 4
_cell_length_a 7.1396(18)
_cell_length_b 15.021(4)
_cell_length_c 17.652(5)
_cell_measurement_reflns_used 5842
_cell_measurement_temperature 173(2)
_cell_measurement_theta_max 23.06
_cell_measurement_theta_min 2.32
_cell_volume 1879.7(9)
_computing_cell_refinement 'SAINT v8.34A (Bruker, 2013)'
_computing_data_collection 'COSMO (BRUKER, V1.61, 2009)'
_computing_data_reduction 'SAINT v8.34A (Bruker, 2013)'
_computing_molecular_graphics
;
O. V. Dolomanov, L. J. Bourhis, R. J. Gildea, J. A. K. Howard and H. Puschmann,
OLEX2: a complete structure solution, refinement and analysis program.
J. Appl. Cryst. (2009). 42, 339-341.
;
_computing_publication_material
;
O. V. Dolomanov, L. J. Bourhis, R. J. Gildea, J. A. K. Howard and H. Puschmann,
OLEX2: a complete structure solution, refinement and analysis program.
J. Appl. Cryst. (2009). 42, 339-341.
;
_computing_structure_refinement 'SHELXL (Sheldrick, Acta Cryst. A64 2008, 112-122)'
_computing_structure_solution 'SHELXT (Sheldrick, G.M. (2015). Acta Cryst. A71, 3-8)'
_diffrn_ambient_temperature 173(2)
_diffrn_detector_area_resol_mean 8.36
_diffrn_measured_fraction_theta_full 1.000
_diffrn_measured_fraction_theta_max 0.994
_diffrn_measurement_device_type 'Bruker APEX-II CCD'
_diffrn_measurement_method \w
_diffrn_radiation_monochromator graphite
_diffrn_radiation_type MoK\a
_diffrn_radiation_wavelength 0.71073
_diffrn_reflns_av_R_equivalents 0.0765
_diffrn_reflns_av_unetI/netI 0.0475
_diffrn_reflns_Laue_measured_fraction_full 1.000
_diffrn_reflns_Laue_measured_fraction_max 0.994
_diffrn_reflns_limit_h_max 8
_diffrn_reflns_limit_h_min -8
_diffrn_reflns_limit_k_max 18
_diffrn_reflns_limit_k_min -18
_diffrn_reflns_limit_l_max 21
_diffrn_reflns_limit_l_min -21
_diffrn_reflns_number 29198
_diffrn_reflns_point_group_measured_fraction_full 1.000
_diffrn_reflns_point_group_measured_fraction_max 0.994
_diffrn_reflns_theta_full 25.242
_diffrn_reflns_theta_max 25.425
_diffrn_reflns_theta_min 1.786
_diffrn_source 'sealed tube'
_diffrn_standards_number 0
_exptl_absorpt_coefficient_mu 0.110
_exptl_absorpt_correction_T_max 0.7452
_exptl_absorpt_correction_T_min 0.5279
_exptl_absorpt_correction_type multi-scan
_exptl_absorpt_process_details
'SADABS-2014/5 (Bruker,2014/5) was used for absorption correction. wR2(int) was 0.0887 before and 0.0674 after correction. The Ratio of minimum to maximum transmission is 0.7084. The \l/2 correction factor is 0.00150.'
_exptl_crystal_colour yellow
_exptl_crystal_colour_primary yellow
_exptl_crystal_density_diffrn 1.401
_exptl_crystal_description needle
_exptl_crystal_F_000 840
_exptl_crystal_recrystallization_method 'used as received'
_exptl_crystal_size_max 0.42
_exptl_crystal_size_mid 0.084
_exptl_crystal_size_min 0.07
_refine_diff_density_max 0.543
_refine_diff_density_min -0.506
_refine_diff_density_rms 0.055
_refine_ls_extinction_method none
_refine_ls_goodness_of_fit_ref 1.028
_refine_ls_hydrogen_treatment mixed
_refine_ls_matrix_type full
_refine_ls_number_parameters 259
_refine_ls_number_reflns 3449
_refine_ls_number_restraints 6
_refine_ls_restrained_S_all 1.032
_refine_ls_R_factor_all 0.1038
_refine_ls_R_factor_gt 0.0637
_refine_ls_shift/su_max 0.000
_refine_ls_shift/su_mean 0.000
_refine_ls_structure_factor_coef Fsqd
_refine_ls_weighting_details 'w=1/[\s^2^(Fo^2^)+(0.1020P)^2^+1.1261P] where P=(Fo^2^+2Fc^2^)/3'
_refine_ls_weighting_scheme calc
_refine_ls_wR_factor_gt 0.1688
_refine_ls_wR_factor_ref 0.2027
_reflns_Friedel_coverage 0.000
_reflns_number_gt 2169
_reflns_number_total 3449
_reflns_threshold_expression 'I > 2\s(I)'
_cod_data_source_file c9gc03747k2.cif
_cod_data_source_block nej419a
_cod_depositor_comments
;Adding full bibliography for 7239730.cif.

 Adding full bibliography for 7239730.cif.
;
_cod_original_cell_volume 1879.6(8)
_cod_database_code 7239730
_shelx_shelxl_version_number 2018/3
_shelx_space_group_comment
;
The symmetry employed for this shelxl refinement is uniquely defined
by the following loop, which should always be used as a source of
symmetry information in preference to the above space-group names.
They are only intended as comments.
;
_shelx_estimated_absorpt_t_max 0.992
_shelx_estimated_absorpt_t_min 0.955
_olex2_refinement_description
;
1. Fixed Uiso
 At 1.2 times of:
  All C(H) groups, All C(H,H) groups
 At 1.5 times of:
  All C(H,H,H) groups
2. Restrained distances
 O6-N4 \\sim O6B-N4 \\sim O7-N4 \\sim O7B-N4
 with sigma of 0.002
3. Uiso/Uaniso restraints and constraints
Uanis(O7B) = Uanis(O7)
Uanis(O6B) = Uanis(O6)
Uanis(O7) = Uanis(O6B)
Uanis(O7B) = Uanis(O6)
4. Others
 Sof(O6B)=Sof(O7B)=1-FVAR(1)
 Sof(O6)=Sof(O7)=FVAR(1)
5.a Ternary CH refined with riding coordinates:
 C5(H5), C8(H8)
5.b Secondary CH2 refined with riding coordinates:
 C1(H1A,H1B), C2(H2A,H2B), C3(H3A,H3B), C4(H4A,H4B), C6(H6A,H6B), C7(H7A,H7B),
 C9(H9A,H9B), C10(H10A,H10B)
5.c Aromatic/amide H refined with riding coordinates:
 C14(H14), C16(H16)
5.d Idealised Me refined as rotating group:
 C11(H11A,H11B,H11C)
;
_olex2_diffrn_ambient_temperature_device 'Oxford Cryosystems'
_olex2_exptl_crystal_mounting_method 'The crystal was mounted on a nylon loop with paratone oil'
_olex2_submission_original_sample_id 'BBA 1001B'
_olex2_submission_special_instructions 'No special instructions were received'

loop_
_space_group_symop_operation_xyz
'x, y, z'
'-x, y+1/2, -z+1/2'
'-x, -y, -z'
'x, -y-1/2, z-1/2'

loop_
_atom_site_label
_atom_site_type_symbol
_atom_site_fract_x
_atom_site_fract_y
_atom_site_fract_z
_atom_site_U_iso_or_equiv
_atom_site_adp_type
_atom_site_occupancy
_atom_site_site_symmetry_order
_atom_site_calc_flag
_atom_site_refinement_flags_posn
_atom_site_refinement_flags_occupancy
_atom_site_disorder_assembly
_atom_site_disorder_group
O1 O 0.7578(4) 0.43465(16) 0.35443(13) 0.0648(7) Uani 1 1 d . . . .
O2 O 0.9254(4) 0.58847(17) 0.32686(13) 0.0652(7) Uani 1 1 d . . . .
O3 O 0.8528(4) 0.69832(16) 0.39485(15) 0.0717(8) Uani 1 1 d . . . .
O4 O 0.8135(4) 0.65016(15) 0.65797(13) 0.0591(7) Uani 1 1 d . . . .
O5 O 0.6999(3) 0.52622(15) 0.69558(13) 0.0561(6) Uani 1 1 d . . . .
O6 O 0.5751(6) 0.3001(2) 0.40997(19) 0.0813(10) Uani 0.769(4) 1 d D P A 1
O6B O 0.7393(15) 0.2717(6) 0.4377(6) 0.0813(10) Uani 0.231(4) 1 d D P A 2
O7 O 0.6675(7) 0.2731(2) 0.5277(2) 0.0813(10) Uani 0.769(4) 1 d D P A 1
O7B O 0.5742(19) 0.2888(9) 0.5244(6) 0.0813(10) Uani 0.231(4) 1 d D P A 2
N2 N 0.8645(4) 0.61822(18) 0.38338(14) 0.0468(7) Uani 1 1 d . . . .
N3 N 0.7553(4) 0.57344(18) 0.64607(15) 0.0459(6) Uani 1 1 d . . . .
N4 N 0.6501(4) 0.32359(18) 0.47309(14) 0.0553(7) Uani 1 1 d D . . .
C12 C 0.7558(4) 0.4655(2) 0.41945(17) 0.0426(7) Uani 1 1 d . . . .
C13 C 0.8061(4) 0.55640(19) 0.44042(16) 0.0388(7) Uani 1 1 d . . . .
C14 C 0.8052(4) 0.59098(19) 0.51208(16) 0.0391(7) Uani 1 1 d . . . .
H14 H 0.838832 0.651427 0.521945 0.047 Uiso 1 1 calc R . . .
C15 C 0.7549(4) 0.53732(19) 0.57008(16) 0.0385(7) Uani 1 1 d . . . .
C16 C 0.7045(4) 0.44940(19) 0.55653(17) 0.0409(7) Uani 1 1 d . . . .
H16 H 0.669482 0.413018 0.596571 0.049 Uiso 1 1 calc R . . .
C17 C 0.7057(4) 0.41547(19) 0.48459(17) 0.0414(7) Uani 1 1 d . . . .
N1 N 0.6891(4) 0.33679(16) 0.22080(16) 0.0442(7) Uani 1 1 d . . . .
H1 H 0.697(5) 0.362(2) 0.267(2) 0.060(10) Uiso 1 1 d . . . .
C1 C 0.4969(5) 0.2940(2) 0.2099(2) 0.0517(8) Uani 1 1 d . . . .
H1A H 0.448777 0.291062 0.155017 0.062 Uiso 1 1 calc R . . .
H1B H 0.406704 0.328756 0.236578 0.062 Uiso 1 1 calc R . . .
C2 C 0.5206(6) 0.2015(2) 0.2432(3) 0.0741(12) Uani 1 1 d . . . .
H2A H 0.446296 0.195005 0.286784 0.089 Uiso 1 1 calc R . . .
H2B H 0.476752 0.156415 0.204179 0.089 Uiso 1 1 calc R . . .
C3 C 0.7279(5) 0.1894(2) 0.2693(2) 0.0593(9) Uani 1 1 d . . . .
H3A H 0.769927 0.128904 0.256815 0.071 Uiso 1 1 calc R . . .
H3B H 0.754994 0.198800 0.325035 0.071 Uiso 1 1 calc R . . .
C4 C 0.8249(5) 0.25927(19) 0.2261(2) 0.0505(8) Uani 1 1 d . . . .
H4A H 0.948162 0.276177 0.254103 0.061 Uiso 1 1 calc R . . .
H4B H 0.844986 0.237587 0.174679 0.061 Uiso 1 1 calc R . . .
C5 C 0.7214(4) 0.40376(19) 0.16041(17) 0.0423(7) Uani 1 1 d . . . .
H5 H 0.697492 0.374224 0.109408 0.051 Uiso 1 1 calc R . . .
C6 C 0.9221(5) 0.4374(2) 0.1710(2) 0.0523(8) Uani 1 1 d . . . .
H6A H 1.009784 0.386945 0.167231 0.063 Uiso 1 1 calc R . . .
H6B H 0.950130 0.464104 0.222336 0.063 Uiso 1 1 calc R . . .
C7 C 0.9518(5) 0.5072(2) 0.1101(2) 0.0599(9) Uani 1 1 d . . . .
H7A H 1.082707 0.529900 0.119303 0.072 Uiso 1 1 calc R . . .
H7B H 0.935585 0.478481 0.059215 0.072 Uiso 1 1 calc R . . .
C8 C 0.8154(5) 0.5851(2) 0.1098(2) 0.0560(9) Uani 1 1 d . . . .
H8 H 0.840971 0.616395 0.159997 0.067 Uiso 1 1 calc R . . .
C9 C 0.6140(5) 0.5501(2) 0.1024(2) 0.0564(9) Uani 1 1 d . . . .
H9A H 0.583045 0.523423 0.051143 0.068 Uiso 1 1 calc R . . .
H9B H 0.526826 0.600651 0.106596 0.068 Uiso 1 1 calc R . . .
C10 C 0.5823(5) 0.4807(2) 0.16267(19) 0.0508(8) Uani 1 1 d . . . .
H10A H 0.451634 0.457784 0.153220 0.061 Uiso 1 1 calc R . . .
H10B H 0.599211 0.508602 0.213836 0.061 Uiso 1 1 calc R . . .
C11 C 0.8420(7) 0.6519(3) 0.0470(3) 0.0824(13) Uani 1 1 d . . . .
H11A H 0.820837 0.622223 -0.002773 0.124 Uiso 1 1 calc GR . . .
H11B H 0.970656 0.675677 0.054732 0.124 Uiso 1 1 calc GR . . .
H11C H 0.751507 0.700751 0.048476 0.124 Uiso 1 1 calc GR . . .

loop_
_atom_site_aniso_label
_atom_site_aniso_U_11
_atom_site_aniso_U_22
_atom_site_aniso_U_33
_atom_site_aniso_U_23
_atom_site_aniso_U_13
_atom_site_aniso_U_12
O1 0.0885(19) 0.0572(15) 0.0474(14) -0.0154(11) 0.0029(12) -0.0030(13)
O2 0.0823(18) 0.0677(16) 0.0493(14) 0.0024(12) 0.0234(13) 0.0062(14)
O3 0.108(2) 0.0413(15) 0.0711(17) 0.0036(12) 0.0305(15) 0.0019(13)
O4 0.0787(17) 0.0462(14) 0.0529(14) -0.0147(10) 0.0106(12) -0.0049(12)
O5 0.0674(15) 0.0569(14) 0.0473(13) 0.0032(11) 0.0198(11) 0.0025(12)
O6 0.122(3) 0.0431(14) 0.0721(15) 0.0017(11) -0.0167(16) -0.0160(15)
O6B 0.122(3) 0.0431(14) 0.0721(15) 0.0017(11) -0.0167(16) -0.0160(15)
O7 0.122(3) 0.0431(14) 0.0721(15) 0.0017(11) -0.0167(16) -0.0160(15)
O7B 0.122(3) 0.0431(14) 0.0721(15) 0.0017(11) -0.0167(16) -0.0160(15)
N2 0.0503(16) 0.0479(17) 0.0428(15) 0.0037(12) 0.0075(12) 0.0047(13)
N3 0.0468(15) 0.0455(16) 0.0459(15) -0.0046(13) 0.0079(12) 0.0044(12)
N4 0.0616(18) 0.0401(16) 0.0648(19) -0.0053(14) 0.0098(15) -0.0042(13)
C12 0.0425(17) 0.0430(17) 0.0415(17) -0.0066(14) 0.0010(13) 0.0039(14)
C13 0.0387(16) 0.0396(16) 0.0380(16) 0.0008(13) 0.0043(12) 0.0040(13)
C14 0.0383(16) 0.0352(15) 0.0433(17) -0.0034(13) 0.0020(13) 0.0042(13)
C15 0.0378(16) 0.0392(16) 0.0388(16) -0.0033(12) 0.0060(12) 0.0031(13)
C16 0.0375(16) 0.0400(17) 0.0451(17) 0.0034(13) 0.0040(13) 0.0031(13)
C17 0.0370(16) 0.0331(15) 0.0526(18) -0.0066(13) -0.0009(13) 0.0023(13)
N1 0.0572(17) 0.0313(13) 0.0438(15) -0.0080(11) 0.0056(13) -0.0013(12)
C1 0.055(2) 0.0418(18) 0.060(2) -0.0062(15) 0.0120(16) -0.0052(15)
C2 0.073(3) 0.052(2) 0.098(3) 0.018(2) 0.013(2) -0.0093(19)
C3 0.081(3) 0.0384(18) 0.059(2) -0.0002(16) 0.0134(18) 0.0054(17)
C4 0.061(2) 0.0327(16) 0.058(2) -0.0018(14) 0.0043(16) 0.0037(15)
C5 0.0560(19) 0.0312(15) 0.0395(16) -0.0036(12) 0.0048(14) -0.0023(13)
C6 0.053(2) 0.0384(17) 0.066(2) 0.0011(15) 0.0102(16) 0.0017(15)
C7 0.070(2) 0.0423(19) 0.071(2) 0.0026(17) 0.0245(19) -0.0005(17)
C8 0.079(3) 0.0356(17) 0.055(2) -0.0015(15) 0.0143(17) -0.0001(17)
C9 0.074(2) 0.0398(18) 0.054(2) -0.0013(15) 0.0009(17) 0.0041(16)
C10 0.054(2) 0.0411(18) 0.057(2) -0.0020(15) 0.0037(15) 0.0022(15)
C11 0.118(4) 0.049(2) 0.086(3) 0.013(2) 0.036(3) 0.006(2)

loop_
_atom_type_symbol
_atom_type_description
_atom_type_scat_dispersion_real
_atom_type_scat_dispersion_imag
_atom_type_scat_source
C C 0.0033 0.0016 'International Tables Vol C Tables 4.2.6.8 and 6.1.1.4'
H H 0.0000 0.0000 'International Tables Vol C Tables 4.2.6.8 and 6.1.1.4'
N N 0.0061 0.0033 'International Tables Vol C Tables 4.2.6.8 and 6.1.1.4'
O O 0.0106 0.0060 'International Tables Vol C Tables 4.2.6.8 and 6.1.1.4'

loop_
_geom_angle_atom_site_label_1
_geom_angle_atom_site_label_2
_geom_angle_atom_site_label_3
_geom_angle
O2 N2 O3 122.2(3)
O2 N2 C13 119.2(3)
O3 N2 C13 118.6(3)
O4 N3 C15 118.1(3)
O5 N3 O4 123.3(3)
O5 N3 C15 118.6(3)
O6 N4 C17 119.0(3)
O6B N4 O7B 114.1(9)
O6B N4 C17 122.0(6)
O7 N4 O6 122.0(3)
O7 N4 C17 118.8(3)
O7B N4 C17 116.2(7)
O1 C12 C13 124.0(3)
O1 C12 C17 124.7(3)
C13 C12 C17 111.2(3)
C12 C13 N2 120.2(3)
C14 C13 N2 115.3(3)
C14 C13 C12 124.5(3)
C13 C14 H14 120.2
C13 C14 C15 119.6(3)
C15 C14 H14 120.2
C14 C15 N3 119.7(3)
C16 C15 N3 119.4(3)
C16 C15 C14 120.9(3)
C15 C16 H16 120.5
C17 C16 C15 119.1(3)
C17 C16 H16 120.5
N4 C17 C12 118.2(3)
C16 C17 N4 117.0(3)
C16 C17 C12 124.8(3)
C1 N1 H1 105(2)
C1 N1 C4 104.3(2)
C4 N1 H1 107(2)
C5 N1 H1 111(2)
C5 N1 C1 114.1(2)
C5 N1 C4 114.1(2)
N1 C1 H1A 110.4
N1 C1 H1B 110.4
N1 C1 C2 106.5(3)
H1A C1 H1B 108.6
C2 C1 H1A 110.4
C2 C1 H1B 110.4
C1 C2 H2A 110.3
C1 C2 H2B 110.3
H2A C2 H2B 108.6
C3 C2 C1 106.9(3)
C3 C2 H2A 110.3
C3 C2 H2B 110.3
C2 C3 H3A 110.8
C2 C3 H3B 110.8
C2 C3 C4 104.7(3)
H3A C3 H3B 108.9
C4 C3 H3A 110.8
C4 C3 H3B 110.8
N1 C4 C3 103.7(3)
N1 C4 H4A 111.0
N1 C4 H4B 111.0
C3 C4 H4A 111.0
C3 C4 H4B 111.0
H4A C4 H4B 109.0
N1 C5 H5 108.5
N1 C5 C6 111.1(2)
N1 C5 C10 109.5(2)
C6 C5 H5 108.5
C6 C5 C10 110.7(3)
C10 C5 H5 108.5
C5 C6 H6A 109.5
C5 C6 H6B 109.5
C5 C6 C7 110.5(3)
H6A C6 H6B 108.1
C7 C6 H6A 109.5
C7 C6 H6B 109.5
C6 C7 H7A 109.1
C6 C7 H7B 109.1
H7A C7 H7B 107.8
C8 C7 C6 112.7(3)
C8 C7 H7A 109.1
C8 C7 H7B 109.1
C7 C8 H8 108.0
C7 C8 C11 111.9(3)
C9 C8 C7 109.4(3)
C9 C8 H8 108.0
C9 C8 C11 111.2(3)
C11 C8 H8 108.0
C8 C9 H9A 109.0
C8 C9 H9B 109.0
C8 C9 C10 113.1(3)
H9A C9 H9B 107.8
C10 C9 H9A 109.0
C10 C9 H9B 109.0
C5 C10 H10A 109.6
C5 C10 H10B 109.6
C9 C10 C5 110.4(3)
C9 C10 H10A 109.6
C9 C10 H10B 109.6
H10A C10 H10B 108.1
C8 C11 H11A 109.5
C8 C11 H11B 109.5
C8 C11 H11C 109.5
H11A C11 H11B 109.5
H11A C11 H11C 109.5
H11B C11 H11C 109.5

loop_
_geom_bond_atom_site_label_1
_geom_bond_atom_site_label_2
_geom_bond_distance
O1 C12 1.239(4)
O2 N2 1.220(3)
O3 N2 1.224(3)
O4 N3 1.234(3)
O5 N3 1.227(3)
O6 N4 1.229(3)
O6B N4 1.225(3)
O7 N4 1.222(3)
O7B N4 1.227(3)
N2 C13 1.466(4)
N3 C15 1.447(4)
N4 C17 1.444(4)
C12 C13 1.448(4)
C12 C17 1.454(4)
C13 C14 1.368(4)
C14 H14 0.9500
C14 C15 1.384(4)
C15 C16 1.382(4)
C16 H16 0.9500
C16 C17 1.369(4)
N1 H1 0.90(4)
N1 C1 1.506(4)
N1 C4 1.511(4)
N1 C5 1.503(4)
C1 H1A 0.9900
C1 H1B 0.9900
C1 C2 1.510(5)
C2 H2A 0.9900
C2 H2B 0.9900
C2 C3 1.508(6)
C3 H3A 0.9900
C3 H3B 0.9900
C3 C4 1.513(5)
C4 H4A 0.9900
C4 H4B 0.9900
C5 H5 1.0000
C5 C6 1.510(5)
C5 C10 1.527(4)
C6 H6A 0.9900
C6 H6B 0.9900
C6 C7 1.535(5)
C7 H7A 0.9900
C7 H7B 0.9900
C7 C8 1.522(5)
C8 H8 1.0000
C8 C9 1.522(5)
C8 C11 1.525(5)
C9 H9A 0.9900
C9 H9B 0.9900
C9 C10 1.526(5)
C10 H10A 0.9900
C10 H10B 0.9900
C11 H11A 0.9800
C11 H11B 0.9800
C11 H11C 0.9800

loop_
_geom_hbond_atom_site_label_D
_geom_hbond_atom_site_label_H
_geom_hbond_atom_site_label_A
_geom_hbond_distance_DH
_geom_hbond_distance_HA
_geom_hbond_distance_DA
_geom_hbond_angle_DHA
_geom_hbond_publ_flag
N1 H1 O1 0.90(4) 1.90(4) 2.773(3) 166(3) yes

loop_
_geom_torsion_atom_site_label_1
_geom_torsion_atom_site_label_2
_geom_torsion_atom_site_label_3
_geom_torsion_atom_site_label_4
_geom_torsion
O1 C12 C13 N2 -0.2(5)
O1 C12 C13 C14 -179.7(3)
O1 C12 C17 N4 -1.4(5)
O1 C12 C17 C16 179.6(3)
O2 N2 C13 C12 -22.2(4)
O2 N2 C13 C14 157.3(3)
O3 N2 C13 C12 158.9(3)
O3 N2 C13 C14 -21.6(4)
O4 N3 C15 C14 -4.9(4)
O4 N3 C15 C16 175.0(3)
O5 N3 C15 C14 175.9(3)
O5 N3 C15 C16 -4.2(4)
O6 N4 C17 C12 -28.8(5)
O6 N4 C17 C16 150.3(4)
O6B N4 C17 C12 46.3(7)
O6B N4 C17 C16 -134.6(7)
O7 N4 C17 C12 156.1(4)
O7 N4 C17 C16 -24.8(5)
O7B N4 C17 C12 -166.2(8)
O7B N4 C17 C16 12.9(9)
N2 C13 C14 C15 -179.0(3)
N3 C15 C16 C17 -179.6(2)
C12 C13 C14 C15 0.5(4)
C13 C12 C17 N4 179.4(3)
C13 C12 C17 C16 0.4(4)
C13 C14 C15 N3 179.5(3)
C13 C14 C15 C16 -0.4(4)
C14 C15 C16 C17 0.3(4)
C15 C16 C17 N4 -179.4(3)
C15 C16 C17 C12 -0.4(4)
C17 C12 C13 N2 179.0(2)
C17 C12 C13 C14 -0.5(4)
N1 C1 C2 C3 -3.0(4)
N1 C5 C6 C7 -178.7(2)
N1 C5 C10 C9 179.4(2)
C1 N1 C4 C3 -36.7(3)
C1 N1 C5 C6 -174.8(3)
C1 N1 C5 C10 62.6(3)
C1 C2 C3 C4 -19.7(4)
C2 C3 C4 N1 34.9(3)
C4 N1 C1 C2 24.6(4)
C4 N1 C5 C6 -55.0(3)
C4 N1 C5 C10 -177.5(2)
C5 N1 C1 C2 149.7(3)
C5 N1 C4 C3 -161.9(3)
C5 C6 C7 C8 56.6(4)
C6 C5 C10 C9 56.6(3)
C6 C7 C8 C9 -54.0(4)
C6 C7 C8 C11 -177.8(3)
C7 C8 C9 C10 54.0(4)
C8 C9 C10 C5 -55.9(4)
C10 C5 C6 C7 -56.9(3)
C11 C8 C9 C10 178.1(3)
